data_7226037
loop_
_publ_author_name
'Lin, Xiao-Ming'
'Niu, Ji-Liang'
'Chen, Dan-Ni'
'Lu, Yan-Na'
'Zhang, Gang'
'Cai, Yue-Peng'

_publ_section_title
;
 Four metal--organic frameworks based on a semirigid tripodal ligand and
 different secondary building units: structures and electrochemical
 performance
;
_journal_issue 36
_journal_name_full CrystEngComm
_journal_page_first 6841
_journal_paper_doi 10.1039/C6CE01068G
_journal_volume 18
_journal_year 2016
_chemical_formula_sum 'C63 H89 Cd3 N3 O44'
_chemical_formula_weight 1929.57
_chemical_name_systematic
;
 ?
;
_space_group_crystal_system monoclinic
_space_group_IT_number 14
_space_group_name_Hall '-P 2ybc'
_space_group_name_H-M_alt 'P 1 21/c 1'
_symmetry_space_group_name_Hall '-P 2ybc'
_symmetry_space_group_name_H-M 'P 1 21/c 1'
_atom_sites_solution_hydrogens geom
_audit_creation_method SHELXL-2014
_audit_update_record
;
2016-07-06 deposited with the CCDC.
2016-07-08 downloaded from the CCDC.
;
_cell_angle_alpha 90
_cell_angle_beta 113.298(2)
_cell_angle_gamma 90
_cell_formula_units_Z 2
_cell_length_a 16.7644(3)
_cell_length_b 17.8611(2)
_cell_length_c 16.4068(2)
_cell_measurement_reflns_used 10605
_cell_measurement_temperature 150(2)
_cell_measurement_theta_max 73.5670
_cell_measurement_theta_min 3.7740
_cell_volume 4512.12(13)
_computing_cell_refinement 'Bruker SAINT'
_computing_data_collection 'Bruker APEX2'
_computing_data_reduction 'Bruker SAINT'
_computing_molecular_graphics 'Bruker SHELXTL'
_computing_publication_material 'Bruker SHELXTL'
_computing_structure_refinement 'SHELXL-2014 (Sheldrick, 2014)'
_diffrn_ambient_temperature 150(2)
_diffrn_measured_fraction_theta_full 0.998
_diffrn_measured_fraction_theta_max 0.972
_diffrn_measurement_device_type 'Xcalibur, Sapphire3, Gemini ultra'
_diffrn_measurement_method '\w scans'
_diffrn_radiation_type CuK\a
_diffrn_radiation_wavelength 1.54178
_diffrn_reflns_av_R_equivalents 0.0198
_diffrn_reflns_av_unetI/netI 0.0233
_diffrn_reflns_Laue_measured_fraction_full 0.998
_diffrn_reflns_Laue_measured_fraction_max 0.972
_diffrn_reflns_limit_h_max 13
_diffrn_reflns_limit_h_min -20
_diffrn_reflns_limit_k_max 14
_diffrn_reflns_limit_k_min -21
_diffrn_reflns_limit_l_max 20
_diffrn_reflns_limit_l_min -19
_diffrn_reflns_number 17826
_diffrn_reflns_point_group_measured_fraction_full 0.998
_diffrn_reflns_point_group_measured_fraction_max 0.972
_diffrn_reflns_theta_full 67.679
_diffrn_reflns_theta_max 73.917
_diffrn_reflns_theta_min 3.790
_exptl_absorpt_coefficient_mu 6.388
_exptl_absorpt_correction_T_max 1.00000
_exptl_absorpt_correction_T_min 0.58948
_exptl_absorpt_correction_type multi-scan
_exptl_crystal_colour colorless
_exptl_crystal_density_diffrn 1.420
_exptl_crystal_description block
_exptl_crystal_F_000 1968
_exptl_crystal_size_max 0.150
_exptl_crystal_size_mid 0.100
_exptl_crystal_size_min 0.100
_refine_diff_density_max 1.636
_refine_diff_density_min -1.511
_refine_diff_density_rms 0.095
_refine_ls_extinction_coef 0.00011(5)
_refine_ls_extinction_expression Fc^*^=kFc[1+0.001xFc^2^\l^3^/sin(2\q)]^-1/4^
_refine_ls_extinction_method SHELXL
_refine_ls_goodness_of_fit_ref 1.093
_refine_ls_hydrogen_treatment constr
_refine_ls_matrix_type full
_refine_ls_number_parameters 359
_refine_ls_number_reflns 8899
_refine_ls_number_restraints 0
_refine_ls_restrained_S_all 1.093
_refine_ls_R_factor_all 0.0646
_refine_ls_R_factor_gt 0.0583
_refine_ls_shift/su_max 0.000
_refine_ls_shift/su_mean 0.000
_refine_ls_structure_factor_coef Fsqd
_refine_ls_weighting_details 'w=1/[\s^2^(Fo^2^)+(0.1199P)^2^+3.3834P] where P=(Fo^2^+2Fc^2^)/3'
_refine_ls_weighting_scheme calc
_refine_ls_wR_factor_gt 0.1840
_refine_ls_wR_factor_ref 0.1912
_reflns_Friedel_coverage 0.000
_reflns_number_gt 7667
_reflns_number_total 8899
_reflns_threshold_expression 'I > 2\s(I)'
_cod_data_source_file c6ce01068g2.cif
_cod_data_source_block Cd
_cod_depositor_comments 'Adding full bibliography for 7226036--7226039.cif.'
_cod_database_code 7226037
_shelx_space_group_comment
;
The symmetry employed for this shelxl refinement is uniquely defined
by the following loop, which should always be used as a source of
symmetry information in preference to the above space-group names.
They are only intended as comments.
;
_shelx_estimated_absorpt_t_min 0.447
_shelx_estimated_absorpt_t_max 0.568
_shelxl_version_number 2014-3

loop_
_space_group_symop_operation_xyz
'x, y, z'
'-x, y+1/2, -z+1/2'
'-x, -y, -z'
'x, -y-1/2, z-1/2'

loop_
_atom_site_label
_atom_site_type_symbol
_atom_site_fract_x
_atom_site_fract_y
_atom_site_fract_z
_atom_site_U_iso_or_equiv
_atom_site_adp_type
_atom_site_occupancy
_atom_site_site_symmetry_order
_atom_site_calc_flag
_atom_site_refinement_flags_posn
_atom_site_refinement_flags_adp
_atom_site_refinement_flags_occupancy
Cd1 Cd 1.0000 0.5000 0.5000 0.04940(15) Uani 1 2 d S . P
Cd2 Cd 0.97764(3) 0.29942(2) 0.48886(3) 0.07716(17) Uani 1 1 d . . .
C1 C 0.8524(3) 0.3996(4) 0.3416(3) 0.0744(15) Uani 1 1 d . . .
C2 C 0.7775(3) 0.4123(4) 0.2534(3) 0.0751(15) Uani 1 1 d . . .
C3 C 0.7313(4) 0.3529(5) 0.2024(4) 0.096(2) Uani 1 1 d . . .
H3A H 0.7457 0.3033 0.2244 0.115 Uiso 1 1 calc R U .
C4 C 0.6667(4) 0.3634(6) 0.1223(5) 0.117(3) Uani 1 1 d . . .
H4A H 0.6354 0.3221 0.0880 0.140 Uiso 1 1 calc R U .
C5 C 0.6469(4) 0.4354(7) 0.0913(4) 0.116(3) Uani 1 1 d . . .
C6 C 0.6881(5) 0.4972(6) 0.1395(4) 0.113(3) Uani 1 1 d . . .
H6A H 0.6722 0.5465 0.1176 0.135 Uiso 1 1 calc R U .
C7 C 0.7549(5) 0.4836(5) 0.2231(4) 0.094(2) Uani 1 1 d . . .
H7A H 0.7847 0.5247 0.2591 0.113 Uiso 1 1 calc R U .
C8 C 0.9148(3) 0.3964(3) -0.3890(3) 0.0671(13) Uani 1 1 d . . .
C9 C 0.8734(3) 0.4033(3) -0.3231(3) 0.0686(14) Uani 1 1 d . . .
C10 C 0.8718(4) 0.3422(5) -0.2715(4) 0.097(2) Uani 1 1 d . . .
H10A H 0.8933 0.2947 -0.2792 0.116 Uiso 1 1 calc R U .
C11 C 0.8364(5) 0.3537(7) -0.2063(4) 0.128(4) Uani 1 1 d . . .
H11A H 0.8365 0.3132 -0.1687 0.153 Uiso 1 1 calc R U .
C12 C 0.8031(4) 0.4194(7) -0.1963(4) 0.135(4) Uani 1 1 d . . .
C13 C 0.8016(5) 0.4781(6) -0.2476(5) 0.120(3) Uani 1 1 d . . .
H13A H 0.7767 0.5243 -0.2410 0.144 Uiso 1 1 calc R U .
C14 C 0.8374(4) 0.4700(5) -0.3112(4) 0.092(2) Uani 1 1 d . . .
H14A H 0.8370 0.5116 -0.3474 0.111 Uiso 1 1 calc R U .
C15 C 0.1418(3) 0.3563(3) -0.4304(3) 0.0686(12) Uani 1 1 d . . .
C16 C 0.2305(3) 0.3872(3) -0.3942(3) 0.0657(12) Uani 1 1 d . . .
C17 C 0.2498(3) 0.4529(4) -0.4280(3) 0.0846(19) Uani 1 1 d . . .
H17A H 0.2051 0.4776 -0.4755 0.101 Uiso 1 1 calc R U .
C18 C 0.3333(4) 0.4834(5) -0.3937(4) 0.107(3) Uani 1 1 d . . .
H18A H 0.3450 0.5298 -0.4151 0.129 Uiso 1 1 calc R U .
C19 C 0.3987(3) 0.4443(5) -0.3278(3) 0.090(2) Uani 1 1 d . . .
C20 C 0.3820(4) 0.3792(4) -0.2941(4) 0.0800(15) Uani 1 1 d . . .
H20A H 0.4276 0.3532 -0.2489 0.096 Uiso 1 1 calc R U .
C21 C 0.2964(4) 0.3507(4) -0.3268(4) 0.0821(15) Uani 1 1 d . . .
H21A H 0.2841 0.3062 -0.3022 0.099 Uiso 1 1 calc R U .
C22 C 0.5994(3) 0.4483(4) -0.0661(3) 0.0779(15) Uani 1 1 d . . .
C23 C 0.6812(3) 0.4377(4) -0.0614(3) 0.0730(14) Uani 1 1 d . . .
H23A H 0.7282 0.4301 -0.0058 0.088 Uiso 1 1 calc R U .
C24 C 0.6947(3) 0.4382(5) -0.1374(4) 0.100(2) Uani 1 1 d . . .
C25 C 0.6265(4) 0.4440(7) -0.2194(4) 0.130(4) Uani 1 1 d . . .
H25A H 0.6354 0.4387 -0.2729 0.156 Uiso 1 1 calc R U .
C26 C 0.5447(3) 0.4580(5) -0.2206(4) 0.091(2) Uani 1 1 d . . .
C27 C 0.5301(3) 0.4602(4) -0.1458(4) 0.0830(16) Uani 1 1 d . . .
H27A H 0.4736 0.4697 -0.1478 0.100 Uiso 1 1 calc R U .
O1 O 0.8646(3) 0.3335(3) 0.3725(3) 0.0838(11) Uani 1 1 d . . .
O1W O 0.9507(4) 0.1779(3) 0.5257(5) 0.146(3) Uani 1 1 d . . .
O2W O 1.0359(4) 0.2394(4) 0.3977(4) 0.125(2) Uani 1 1 d . . .
O2 O 0.8977(3) 0.4545(3) 0.3752(2) 0.0930(13) Uani 1 1 d . . .
O3 O 0.9315(3) 0.3317(3) -0.4055(3) 0.0926(12) Uani 1 1 d . . .
O4 O 0.9286(3) 0.4560(3) -0.4199(3) 0.0873(12) Uani 1 1 d . . .
O5 O 0.0801(2) 0.3939(2) -0.4882(2) 0.0658(8) Uani 1 1 d . . .
O6 O 0.1277(3) 0.2934(2) -0.4059(3) 0.0951(13) Uani 1 1 d . . .
O7 O 0.5798(3) 0.4508(5) 0.0074(3) 0.140(3) Uani 1 1 d . . .
O8 O 0.7797(3) 0.4284(6) -0.1244(3) 0.196(5) Uani 1 1 d . . .
O9 O 0.4809(2) 0.4735(5) -0.3029(3) 0.139(3) Uani 1 1 d . . .

loop_
_atom_site_aniso_label
_atom_site_aniso_U_11
_atom_site_aniso_U_22
_atom_site_aniso_U_33
_atom_site_aniso_U_23
_atom_site_aniso_U_13
_atom_site_aniso_U_12
Cd1 0.0416(2) 0.0673(3) 0.0408(2) -0.00724(14) 0.01791(15) -0.01416(15)
Cd2 0.0692(3) 0.0787(3) 0.0723(3) -0.02544(17) 0.01586(18) -0.00943(17)
C1 0.053(2) 0.118(5) 0.047(2) -0.028(3) 0.015(2) -0.008(3)
C2 0.053(2) 0.120(5) 0.047(2) -0.025(3) 0.0143(19) -0.004(3)
C3 0.058(3) 0.129(5) 0.082(4) -0.041(4) 0.009(3) -0.005(3)
C4 0.054(3) 0.172(8) 0.095(5) -0.062(5) -0.002(3) 0.005(4)
C5 0.046(3) 0.231(10) 0.059(3) -0.045(5) 0.010(2) 0.034(4)
C6 0.092(5) 0.186(9) 0.052(3) -0.016(4) 0.020(3) 0.038(5)
C7 0.085(4) 0.140(6) 0.052(3) -0.022(3) 0.020(3) 0.005(4)
C8 0.043(2) 0.109(4) 0.048(2) 0.014(2) 0.0166(17) -0.012(2)
C9 0.0398(19) 0.115(4) 0.048(2) 0.024(2) 0.0138(16) -0.004(2)
C10 0.073(3) 0.141(6) 0.078(3) 0.052(4) 0.031(3) -0.001(4)
C11 0.069(4) 0.246(11) 0.073(4) 0.080(6) 0.034(3) 0.007(6)
C12 0.043(3) 0.301(13) 0.066(3) 0.075(5) 0.025(2) 0.056(5)
C13 0.079(4) 0.212(9) 0.077(4) 0.041(5) 0.039(3) 0.056(5)
C14 0.065(3) 0.144(6) 0.067(3) 0.037(4) 0.024(3) 0.017(4)
C15 0.059(3) 0.079(3) 0.061(2) -0.013(2) 0.017(2) 0.006(2)
C16 0.047(2) 0.098(4) 0.047(2) -0.007(2) 0.0139(18) 0.010(2)
C17 0.039(2) 0.156(6) 0.055(2) 0.036(3) 0.0142(18) 0.009(3)
C18 0.044(3) 0.186(7) 0.083(4) 0.066(4) 0.015(2) -0.002(3)
C19 0.042(2) 0.174(7) 0.051(2) 0.033(3) 0.0143(19) 0.003(3)
C20 0.055(3) 0.107(4) 0.059(3) 0.010(3) 0.003(2) 0.015(3)
C21 0.063(3) 0.087(4) 0.074(3) 0.000(3) 0.002(2) 0.006(3)
C22 0.044(2) 0.118(4) 0.062(3) -0.016(3) 0.011(2) 0.013(3)
C23 0.041(2) 0.116(4) 0.054(2) 0.001(2) 0.0097(18) 0.013(2)
C24 0.044(2) 0.184(7) 0.071(3) 0.046(4) 0.023(2) 0.034(3)
C25 0.051(3) 0.274(12) 0.067(3) 0.073(5) 0.023(3) 0.027(5)
C26 0.037(2) 0.158(6) 0.067(3) 0.048(4) 0.008(2) 0.002(3)
C27 0.038(2) 0.129(5) 0.073(3) 0.012(3) 0.013(2) 0.011(3)
O1 0.063(2) 0.115(3) 0.063(2) -0.017(2) 0.0135(17) -0.013(2)
O1W 0.100(4) 0.086(3) 0.201(7) -0.031(4) 0.005(4) -0.004(3)
O2W 0.084(3) 0.166(5) 0.110(4) -0.077(4) 0.022(3) 0.000(3)
O2 0.083(3) 0.116(3) 0.0563(19) -0.029(2) 0.0022(18) -0.021(2)
O3 0.109(3) 0.096(3) 0.080(3) -0.007(2) 0.045(2) -0.022(3)
O4 0.072(2) 0.117(3) 0.096(3) 0.041(2) 0.057(2) 0.009(2)
O5 0.0483(16) 0.086(2) 0.0560(17) -0.0100(14) 0.0137(13) 0.0001(15)
O6 0.075(3) 0.076(3) 0.104(3) -0.004(2) 0.004(2) 0.000(2)
O7 0.052(2) 0.296(9) 0.060(2) -0.036(4) 0.0088(17) 0.054(4)
O8 0.056(2) 0.470(14) 0.070(3) 0.098(5) 0.034(2) 0.093(5)
O9 0.0387(18) 0.277(7) 0.084(3) 0.094(4) 0.0046(18) -0.010(3)

loop_
_atom_type_symbol
_atom_type_description
_atom_type_scat_dispersion_real
_atom_type_scat_dispersion_imag
_atom_type_scat_source
C C 0.0181 0.0091 'International Tables Vol C Tables 4.2.6.8 and 6.1.1.4'
H H 0.0000 0.0000 'International Tables Vol C Tables 4.2.6.8 and 6.1.1.4'
N N 0.0311 0.0180 'International Tables Vol C Tables 4.2.6.8 and 6.1.1.4'
O O 0.0492 0.0322 'International Tables Vol C Tables 4.2.6.8 and 6.1.1.4'
Cd Cd 0.1185 4.6533 'International Tables Vol C Tables 4.2.6.8 and 6.1.1.4'

loop_
_geom_angle_atom_site_label_1
_geom_angle_atom_site_label_2
_geom_angle_atom_site_label_3
_geom_angle
_geom_angle_site_symmetry_1
_geom_angle_site_symmetry_3
O2 Cd1 O2 180.0 . 3_766
O2 Cd1 O4 89.14(18) . 3_765
O2 Cd1 O4 90.86(18) 3_766 3_765
O2 Cd1 O4 90.86(18) . 1_556
O2 Cd1 O4 89.14(18) 3_766 1_556
O4 Cd1 O4 180.0 3_765 1_556
O2 Cd1 O5 90.66(16) . 3_665
O2 Cd1 O5 89.34(16) 3_766 3_665
O4 Cd1 O5 95.22(15) 3_765 3_665
O4 Cd1 O5 84.78(15) 1_556 3_665
O2 Cd1 O5 89.34(16) . 1_656
O2 Cd1 O5 90.66(16) 3_766 1_656
O4 Cd1 O5 84.78(15) 3_765 1_656
O4 Cd1 O5 95.22(15) 1_556 1_656
O5 Cd1 O5 180.0 3_665 1_656
O1 Cd2 O3 99.19(18) . 1_556
O1 Cd2 O5 105.66(15) . 1_656
O3 Cd2 O5 98.46(15) 1_556 1_656
O1 Cd2 O1W 107.2(2) . .
O3 Cd2 O1W 83.0(2) 1_556 .
O5 Cd2 O1W 146.48(17) 1_656 .
O1 Cd2 O2W 90.37(19) . .
O3 Cd2 O2W 166.4(2) 1_556 .
O5 Cd2 O2W 88.16(18) 1_656 .
O1W Cd2 O2W 85.0(3) . .
O1 Cd2 O6 159.08(18) . 1_656
O3 Cd2 O6 92.22(19) 1_556 1_656
O5 Cd2 O6 54.99(14) 1_656 1_656
O1W Cd2 O6 91.53(19) . 1_656
O2W Cd2 O6 81.80(18) . 1_656
O1 Cd2 C15 132.94(18) . 1_656
O3 Cd2 C15 96.86(16) 1_556 1_656
O5 Cd2 C15 27.90(15) 1_656 1_656
O1W Cd2 C15 118.6(2) . 1_656
O2W Cd2 C15 83.41(17) . 1_656
O6 Cd2 C15 27.12(16) 1_656 1_656
O2 C1 O1 126.2(5) . .
O2 C1 C2 116.2(6) . .
O1 C1 C2 117.6(5) . .
C7 C2 C3 119.2(6) . .
C7 C2 C1 119.7(5) . .
C3 C2 C1 121.2(7) . .
C4 C3 C2 121.7(9) . .
C4 C3 H3A 119.2 . .
C2 C3 H3A 119.2 . .
C3 C4 C5 118.4(8) . .
C3 C4 H4A 120.8 . .
C5 C4 H4A 120.8 . .
C6 C5 C4 123.0(6) . .
C6 C5 O7 115.4(9) . .
C4 C5 O7 121.6(8) . .
C5 C6 C7 116.6(8) . .
C5 C6 H6A 121.7 . .
C7 C6 H6A 121.7 . .
C2 C7 C6 121.0(7) . .
C2 C7 H7A 119.5 . .
C6 C7 H7A 119.5 . .
O4 C8 O3 127.8(5) . .
O4 C8 C9 116.1(6) . .
O3 C8 C9 116.1(5) . .
C14 C9 C10 118.5(6) . .
C14 C9 C8 121.5(5) . .
C10 C9 C8 120.0(6) . .
C9 C10 C11 117.3(8) . .
C9 C10 H10A 121.4 . .
C11 C10 H10A 121.4 . .
C12 C11 C10 122.3(7) . .
C12 C11 H11A 118.8 . .
C10 C11 H11A 118.8 . .
C11 C12 C13 121.1(7) . .
C11 C12 O8 118.5(8) . .
C13 C12 O8 120.0(11) . .
C12 C13 C14 118.6(9) . .
C12 C13 H13A 120.7 . .
C14 C13 H13A 120.7 . .
C9 C14 C13 122.2(7) . .
C9 C14 H14A 118.9 . .
C13 C14 H14A 118.9 . .
O6 C15 O5 120.6(5) . .
O6 C15 C16 119.9(5) . .
O5 C15 C16 119.5(5) . .
O6 C15 Cd2 62.5(3) . 1_454
O5 C15 Cd2 58.2(3) . 1_454
C16 C15 Cd2 175.2(4) . 1_454
C21 C16 C17 118.7(5) . .
C21 C16 C15 120.4(6) . .
C17 C16 C15 120.9(5) . .
C16 C17 C18 121.6(5) . .
C16 C17 H17A 119.2 . .
C18 C17 H17A 119.2 . .
C19 C18 C17 118.4(6) . .
C19 C18 H18A 120.8 . .
C17 C18 H18A 120.8 . .
C20 C19 O9 123.1(5) . .
C20 C19 C18 121.3(5) . .
O9 C19 C18 115.5(6) . .
C19 C20 C21 119.6(5) . .
C19 C20 H20A 120.2 . .
C21 C20 H20A 120.2 . .
C16 C21 C20 120.3(6) . .
C16 C21 H21A 119.9 . .
C20 C21 H21A 119.9 . .
C23 C22 O7 123.0(5) . .
C23 C22 C27 121.9(5) . .
O7 C22 C27 115.1(5) . .
C24 C23 C22 118.8(5) . .
C24 C23 H23A 120.6 . .
C22 C23 H23A 120.6 . .
C23 C24 O8 113.5(5) . .
C23 C24 C25 121.5(5) . .
O8 C24 C25 124.9(6) . .
C24 C25 C26 117.4(6) . .
C24 C25 H25A 121.3 . .
C26 C25 H25A 121.3 . .
C27 C26 O9 122.5(5) . .
C27 C26 C25 121.9(5) . .
O9 C26 C25 115.5(5) . .
C26 C27 C22 118.2(5) . .
C26 C27 H27A 120.9 . .
C22 C27 H27A 120.9 . .
C1 O1 Cd2 123.8(3) . .
C1 O2 Cd1 144.4(4) . .
C8 O3 Cd2 125.8(3) . 1_554
C8 O4 Cd1 140.5(4) . 1_554
C15 O5 Cd1 140.6(3) . 1_454
C15 O5 Cd2 93.9(3) . 1_454
Cd1 O5 Cd2 102.48(13) 1_454 1_454
C15 O6 Cd2 90.4(3) . 1_454
C22 O7 C5 118.2(4) . .
C24 O8 C12 120.6(5) . .
C19 O9 C26 120.8(4) . .

loop_
_geom_bond_atom_site_label_1
_geom_bond_atom_site_label_2
_geom_bond_distance
_geom_bond_site_symmetry_2
Cd1 O2 2.239(3) .
Cd1 O2 2.239(3) 3_766
Cd1 O4 2.240(3) 3_765
Cd1 O4 2.240(3) 1_556
Cd1 O5 2.286(3) 3_665
Cd1 O5 2.286(3) 1_656
Cd2 O1 2.179(4) .
Cd2 O3 2.235(4) 1_556
Cd2 O5 2.329(4) 1_656
Cd2 O1W 2.344(7) .
Cd2 O2W 2.345(5) .
Cd2 O6 2.425(5) 1_656
Cd2 C15 2.734(5) 1_656
C1 O2 1.230(7) .
C1 O1 1.269(8) .
C1 C2 1.512(7) .
C2 C7 1.364(10) .
C2 C3 1.384(9) .
C3 C4 1.345(10) .
C3 H3A 0.9500 .
C4 C5 1.375(15) .
C4 H4A 0.9500 .
C5 C6 1.373(12) .
C5 O7 1.419(8) .
C6 C7 1.407(9) .
C6 H6A 0.9500 .
C7 H7A 0.9500 .
C8 O4 1.239(7) .
C8 O3 1.246(7) .
C8 C9 1.503(7) .
C9 C14 1.381(10) .
C9 C10 1.389(8) .
C10 C11 1.427(10) .
C10 H10A 0.9500 .
C11 C12 1.337(15) .
C11 H11A 0.9500 .
C12 C13 1.338(13) .
C12 O8 1.393(8) .
C13 C14 1.404(9) .
C13 H13A 0.9500 .
C14 H14A 0.9500 .
C15 O6 1.246(7) .
C15 O5 1.282(6) .
C15 C16 1.473(7) .
C15 Cd2 2.734(5) 1_454
C16 C21 1.379(7) .
C16 C17 1.389(9) .
C17 C18 1.396(8) .
C17 H17A 0.9500 .
C18 C19 1.386(8) .
C18 H18A 0.9500 .
C19 C20 1.364(10) .
C19 O9 1.376(7) .
C20 C21 1.414(9) .
C20 H20A 0.9500 .
C21 H21A 0.9500 .
C22 C23 1.356(7) .
C22 O7 1.369(7) .
C22 C27 1.380(7) .
C23 C24 1.353(8) .
C23 H23A 0.9500 .
C24 O8 1.365(7) .
C24 C25 1.383(8) .
C25 C26 1.387(8) .
C25 H25A 0.9500 .
C26 C27 1.344(8) .
C26 O9 1.379(6) .
C27 H27A 0.9500 .
O3 Cd2 2.235(4) 1_554
O4 Cd1 2.240(3) 1_554
O5 Cd1 2.286(3) 1_454
O5 Cd2 2.329(4) 1_454
O6 Cd2 2.425(5) 1_454

loop_
_platon_squeeze_void_nr
_platon_squeeze_void_average_x
_platon_squeeze_void_average_y
_platon_squeeze_void_average_z
_platon_squeeze_void_volume
_platon_squeeze_void_count_electrons
_platon_squeeze_void_content
1 0.016 0.494 -0.005 2463 629 ' '
